data_4065988
loop_
_publ_author_name
'V\'azquez-Garc\'ia, Digna'
'Fern\'andez, Alberto'
'L\'opez-Torres, Margarita'
'Rodr\'iguez, Antonio'
'G\'omez-Blanco, Nina'
'Viader, Carlos'
'Vila, Jos\'e M.'
'Fern\'andez, Jes\'us J.'

_publ_section_title
;
 Versatile Behavior of the Schiff Base Ligand
 2,5-Me2C6H3C(H)&#x2550;N(2,4,6-Me3C6H2) toward Cyclometalation Reactions:
 C(sp2,phenyl)&#x2212;H vs C(sp3,methyl)&#x2212;H Activation
;
_journal_issue 15
_journal_name_full Organometallics
_journal_page_first 3303
_journal_paper_doi 10.1021/om100238w
_journal_volume 29
_journal_year 2010
_chemical_formula_sum 'C41 H48 Cl2 N2 O4 Pd2'
_chemical_formula_weight 916.51
_chemical_name_systematic
;
 ?
;
_space_group_IT_number 61
_symmetry_cell_setting orthorhombic
_symmetry_space_group_name_Hall '-P 2ac 2ab'
_symmetry_space_group_name_H-M 'P b c a'
_atom_sites_solution_hydrogens geom
_atom_sites_solution_primary direct
_atom_sites_solution_secondary difmap
_audit_creation_date 2009-01-27T11:21:42-00:00
_audit_creation_method 'WinGX routine CIF_UPDATE'
_cell_angle_alpha 90.000(5)
_cell_angle_beta 90.000(5)
_cell_angle_gamma 90.000(5)
_cell_formula_units_Z 8
_cell_length_a 20.998(5)
_cell_length_b 17.398(5)
_cell_length_c 23.026(5)
_cell_measurement_reflns_used 5562
_cell_measurement_temperature 293(2)
_cell_measurement_theta_max 38.12
_cell_measurement_theta_min 4.68
_cell_volume 8412(4)
_computing_cell_refinement 'SAINT V7.12A (Bruker Nonius 2004) in Apex2 su'
_computing_data_collection 'Apex2  V.1.0-27 (Bruker Nonius, 2005)'
_computing_data_reduction 'SAINT and XPREP Version 6.14 COPYRIGHT(c) 200'
_computing_molecular_graphics 'SHELXL-97 in SHELXTL suite Ver. 6.12 2001 Bru'
_computing_structure_refinement 'SHELXL-97 (Sheldrick, 1997)'
_computing_structure_solution 'SHELXS-97 in SHELXTL suite Ver. 6.12 2001 Bru'
_diffrn_ambient_temperature 293(2)
_diffrn_measured_fraction_theta_full 0.999
_diffrn_measured_fraction_theta_max 0.999
_diffrn_measurement_device_type 'Bruker X8 APEX'
_diffrn_measurement_method 'omega/phi scans'
_diffrn_radiation_monochromator graphite
_diffrn_radiation_type MoK\a
_diffrn_radiation_wavelength 0.71073
_diffrn_reflns_av_R_equivalents 0.09
_diffrn_reflns_av_unetI/netI 0.0518
_diffrn_reflns_limit_h_max 24
_diffrn_reflns_limit_h_min -24
_diffrn_reflns_limit_k_max 20
_diffrn_reflns_limit_k_min -20
_diffrn_reflns_limit_l_max 16
_diffrn_reflns_limit_l_min -27
_diffrn_reflns_number 61785
_diffrn_reflns_theta_full 25.03
_diffrn_reflns_theta_max 25.03
_diffrn_reflns_theta_min 1.76
_exptl_absorpt_coefficient_mu 1.022
_exptl_absorpt_correction_T_max 0.95
_exptl_absorpt_correction_T_min 0.721
_exptl_absorpt_correction_type multi-scan
_exptl_absorpt_process_details SADABS
_exptl_crystal_colour yellow
_exptl_crystal_density_diffrn 1.447
_exptl_crystal_density_method 'not measured'
_exptl_crystal_description prism
_exptl_crystal_F_000 3728
_exptl_crystal_size_max 0.35
_exptl_crystal_size_mid 0.14
_exptl_crystal_size_min 0.03
_refine_diff_density_max 0.721
_refine_diff_density_min -0.783
_refine_diff_density_rms 0.179
_refine_ls_extinction_method none
_refine_ls_goodness_of_fit_ref 1.066
_refine_ls_hydrogen_treatment constr
_refine_ls_matrix_type full
_refine_ls_number_parameters 472
_refine_ls_number_reflns 7430
_refine_ls_number_restraints 0
_refine_ls_restrained_S_all 1.066
_refine_ls_R_factor_all 0.098
_refine_ls_R_factor_gt 0.0451
_refine_ls_shift/su_max 0.001
_refine_ls_shift/su_mean 0
_refine_ls_structure_factor_coef Fsqd
_refine_ls_weighting_details 'calc w=1/[\s^2^(Fo^2^)+(0.0854P)^2^+0.0000P] where P=(Fo^2^+2Fc^2^)/3'
_refine_ls_weighting_scheme calc
_refine_ls_wR_factor_gt 0.1168
_refine_ls_wR_factor_ref 0.1607
_reflns_number_gt 4492
_reflns_number_total 7430
_reflns_threshold_expression >2sigma(I)
_cod_data_source_file om100238w_si_002.cif
_cod_data_source_block 0809823_a_1s
_cod_original_sg_symbol_H-M Pbca
_cod_database_code 4065988

loop_
_symmetry_equiv_pos_as_xyz
'x, y, z'
'-x+1/2, -y, z+1/2'
'x+1/2, -y+1/2, -z'
'-x, y+1/2, -z+1/2'
'-x, -y, -z'
'x-1/2, y, -z-1/2'
'-x-1/2, y-1/2, z'
'x, -y-1/2, z-1/2'

loop_
_atom_site_label
_atom_site_type_symbol
_atom_site_fract_x
_atom_site_fract_y
_atom_site_fract_z
_atom_site_U_iso_or_equiv
_atom_site_adp_type
_atom_site_occupancy
_atom_site_symmetry_multiplicity
_atom_site_calc_flag
_atom_site_refinement_flags
C1 C 0.5611(3) -0.0673(4) 0.1426(3) 0.0602(17) Uani 1 1 d .
C1S C 0.4483(7) 0.2007(6) 0.0811(6) 0.172(6) Uani 1 1 d .
H1S1 H 0.4257 0.1531 0.0738 0.207 Uiso 1 1 calc R
H1S2 H 0.4555 0.2044 0.1226 0.207 Uiso 1 1 calc R
C2 C 0.6249(3) -0.0925(5) 0.1434(3) 0.077(2) Uani 1 1 d .
C3 C 0.6650(4) -0.0563(6) 0.1803(5) 0.097(3) Uani 1 1 d .
H4 H 0.7076 -0.0708 0.1814 0.116 Uiso 1 1 calc R
C4 C 0.6444(4) 0.0001(6) 0.2156(5) 0.104(3) Uani 1 1 d .
H3 H 0.6735 0.0216 0.2414 0.125 Uiso 1 1 calc R
C5 C 0.5812(4) 0.0291(4) 0.2159(4) 0.076(2) Uani 1 1 d .
C6 C 0.5377(3) -0.0062(4) 0.1775(3) 0.0608(18) Uani 1 1 d .
C7 C 0.5133(3) -0.1024(3) 0.1073(3) 0.0556(16) Uani 1 1 d .
H7 H 0.5232 -0.1436 0.0832 0.067 Uiso 1 1 calc R
C8 C 0.4054(3) -0.1145(3) 0.0802(3) 0.0501(15) Uani 1 1 d .
C9 C 0.3841(3) -0.1852(3) 0.1008(3) 0.0572(16) Uani 1 1 d .
C10 C 0.3350(4) -0.2209(4) 0.0726(3) 0.0696(19) Uani 1 1 d .
H10 H 0.3204 -0.2679 0.0864 0.084 Uiso 1 1 calc R
C11 C 0.3068(4) -0.1895(4) 0.0245(3) 0.080(2) Uani 1 1 d .
C12 C 0.3288(3) -0.1212(4) 0.0043(3) 0.072(2) Uani 1 1 d .
H12 H 0.31 -0.1001 -0.0286 0.086 Uiso 1 1 calc R
C13 C 0.3786(3) -0.0816(3) 0.0308(3) 0.0574(16) Uani 1 1 d .
C14 C 0.5633(4) 0.0924(5) 0.2567(4) 0.105(3) Uani 1 1 d .
H14A H 0.5986 0.1036 0.2817 0.157 Uiso 1 1 calc R
H14B H 0.5274 0.0768 0.2796 0.157 Uiso 1 1 calc R
H14C H 0.5524 0.1375 0.2348 0.157 Uiso 1 1 calc R
C15 C 0.6478(4) -0.1562(5) 0.1052(4) 0.105(3) Uani 1 1 d .
H15A H 0.6893 -0.1724 0.1177 0.157 Uiso 1 1 calc R
H15B H 0.6501 -0.1383 0.0658 0.157 Uiso 1 1 calc R
H15C H 0.6188 -0.1987 0.1075 0.157 Uiso 1 1 calc R
C16 C 0.4134(4) -0.2217(4) 0.1554(3) 0.076(2) Uani 1 1 d .
H16A H 0.3835 -0.2569 0.1723 0.114 Uiso 1 1 calc R
H16B H 0.4236 -0.1822 0.183 0.114 Uiso 1 1 calc R
H16C H 0.4516 -0.2488 0.145 0.114 Uiso 1 1 calc R
C17 C 0.2506(4) -0.2309(6) -0.0060(4) 0.136(4) Uani 1 1 d .
H17A H 0.2126 -0.2246 0.0167 0.203 Uiso 1 1 calc R
H17B H 0.2602 -0.2846 -0.0097 0.203 Uiso 1 1 calc R
H17C H 0.2442 -0.209 -0.0438 0.203 Uiso 1 1 calc R
C18 C 0.4031(4) -0.0076(4) 0.0045(4) 0.080(2) Uani 1 1 d .
H18A H 0.4247 0.0218 0.0337 0.12 Uiso 1 1 calc R
H18B H 0.368 0.0216 -0.0106 0.12 Uiso 1 1 calc R
H18C H 0.4322 -0.0193 -0.0265 0.12 Uiso 1 1 calc R
C19 C 0.3270(3) -0.1816(4) 0.2952(3) 0.0681(19) Uani 1 1 d .
C20 C 0.3076(5) -0.2602(5) 0.3026(4) 0.092(3) Uani 1 1 d .
C21 C 0.2650(5) -0.2877(5) 0.2624(5) 0.108(3) Uani 1 1 d .
H22 H 0.2516 -0.3385 0.2648 0.13 Uiso 1 1 calc R
C22 C 0.2420(4) -0.2422(6) 0.2188(5) 0.099(3) Uani 1 1 d .
H21 H 0.213 -0.2638 0.1929 0.119 Uiso 1 1 calc R
C23 C 0.2592(3) -0.1651(5) 0.2105(4) 0.078(2) Uani 1 1 d .
C24 C 0.3029(3) -0.1343(4) 0.2503(3) 0.0643(18) Uani 1 1 d .
C25 C 0.3710(4) -0.1446(4) 0.3333(3) 0.0691(19) Uani 1 1 d .
H25 H 0.3889 -0.1712 0.3643 0.083 Uiso 1 1 calc R
C26 C 0.4308(4) -0.0336(4) 0.3600(3) 0.0684(19) Uani 1 1 d .
C27 C 0.4075(5) 0.0223(5) 0.3979(3) 0.087(2) Uani 1 1 d .
C28 C 0.4542(6) 0.0604(5) 0.4311(4) 0.105(3) Uani 1 1 d .
H28 H 0.4412 0.0974 0.4577 0.126 Uiso 1 1 calc R
C29 C 0.5185(5) 0.0449(6) 0.4259(4) 0.103(3) Uani 1 1 d .
C30 C 0.5370(4) -0.0101(6) 0.3894(4) 0.095(3) Uani 1 1 d .
H30 H 0.5801 -0.0218 0.3872 0.114 Uiso 1 1 calc R
C31 C 0.4950(4) -0.0511(4) 0.3543(3) 0.075(2) Uani 1 1 d .
C32 C 0.2291(4) -0.1223(5) 0.1621(4) 0.109(3) Uani 1 1 d .
H32A H 0.2043 -0.0806 0.1775 0.163 Uiso 1 1 calc R
H32B H 0.2019 -0.1562 0.1405 0.163 Uiso 1 1 calc R
H32C H 0.2616 -0.1022 0.137 0.163 Uiso 1 1 calc R
C33 C 0.3320(6) -0.3084(5) 0.3500(4) 0.134(4) Uani 1 1 d .
H33A H 0.3107 -0.3573 0.3494 0.2 Uiso 1 1 calc R
H33B H 0.3243 -0.2835 0.3865 0.2 Uiso 1 1 calc R
H33C H 0.3769 -0.316 0.345 0.2 Uiso 1 1 calc R
C34 C 0.3379(4) 0.0373(6) 0.4060(4) 0.119(3) Uani 1 1 d .
H34A H 0.3197 0.0541 0.37 0.178 Uiso 1 1 calc R
H34B H 0.3321 0.0764 0.4349 0.178 Uiso 1 1 calc R
H34C H 0.3171 -0.0091 0.4184 0.178 Uiso 1 1 calc R
C35 C 0.5648(5) 0.0918(7) 0.4624(5) 0.147(5) Uani 1 1 d .
H35A H 0.6017 0.0612 0.471 0.221 Uiso 1 1 calc R
H35B H 0.5445 0.1067 0.498 0.221 Uiso 1 1 calc R
H35C H 0.5774 0.1368 0.4413 0.221 Uiso 1 1 calc R
C36 C 0.5180(4) -0.1110(5) 0.3114(4) 0.094(3) Uani 1 1 d .
H36A H 0.5636 -0.1093 0.309 0.142 Uiso 1 1 calc R
H36B H 0.5001 -0.1006 0.2738 0.142 Uiso 1 1 calc R
H36C H 0.5048 -0.1611 0.3241 0.142 Uiso 1 1 calc R
C37 C 0.3001(3) 0.0476(4) 0.1474(3) 0.0642(18) Uani 1 1 d .
C38 C 0.2493(4) 0.0809(5) 0.1085(4) 0.111(3) Uani 1 1 d .
H38A H 0.2246 0.1178 0.1299 0.167 Uiso 1 1 calc R
H38B H 0.222 0.0405 0.095 0.167 Uiso 1 1 calc R
H38C H 0.269 0.1057 0.0759 0.167 Uiso 1 1 calc R
C39 C 0.4084(4) 0.1311(4) 0.2506(4) 0.0664(19) Uani 1 1 d .
C40 C 0.4150(4) 0.2102(4) 0.2765(4) 0.098(3) Uani 1 1 d .
H40A H 0.3747 0.2263 0.292 0.147 Uiso 1 1 calc R
H40B H 0.4284 0.2456 0.247 0.147 Uiso 1 1 calc R
H40C H 0.4461 0.209 0.307 0.147 Uiso 1 1 calc R
N1 N 0.4560(2) -0.0753(3) 0.1097(2) 0.0479(12) Uani 1 1 d .
N2 N 0.3853(3) -0.0739(3) 0.3239(2) 0.0604(14) Uani 1 1 d .
O1 O 0.3543(2) 0.0455(3) 0.1272(2) 0.0707(13) Uani 1 1 d .
O2 O 0.2828(2) 0.0239(3) 0.1962(2) 0.0754(14) Uani 1 1 d .
O3 O 0.4406(2) 0.1189(3) 0.2049(2) 0.0756(14) Uani 1 1 d .
O4 O 0.3737(2) 0.0855(3) 0.2753(2) 0.0724(13) Uani 1 1 d .
Pd1 Pd 0.44611(2) 0.01702(3) 0.16111(2) 0.05052(17) Uani 1 1 d .
Pd2 Pd 0.33934(2) -0.02711(3) 0.25613(2) 0.05672(18) Uani 1 1 d .
Cl1S Cl 0.5173(3) 0.1970(4) 0.0483(3) 0.278(3) Uani 1 1 d .
Cl2S Cl 0.4050(3) 0.2699(4) 0.0616(3) 0.317(4) Uani 1 1 d .

loop_
_atom_site_aniso_label
_atom_site_aniso_U_11
_atom_site_aniso_U_22
_atom_site_aniso_U_33
_atom_site_aniso_U_23
_atom_site_aniso_U_13
_atom_site_aniso_U_12
C1 0.055(4) 0.074(4) 0.051(4) 0.016(3) 0.001(3) 0.003(3)
C1S 0.226(15) 0.101(8) 0.189(13) 0.028(8) 0.102(12) 0.036(9)
C2 0.045(4) 0.101(6) 0.084(5) 0.035(4) -0.002(4) 0.007(4)
C3 0.060(5) 0.130(8) 0.102(7) 0.034(6) -0.012(5) 0.004(5)
C4 0.063(6) 0.145(9) 0.104(8) 0.047(7) -0.036(6) -0.035(6)
C5 0.066(5) 0.087(5) 0.076(5) 0.012(4) -0.023(4) -0.020(4)
C6 0.055(4) 0.078(4) 0.050(4) 0.019(3) -0.004(3) -0.008(3)
C7 0.055(4) 0.064(4) 0.047(4) 0.009(3) 0.009(3) 0.010(3)
C8 0.046(3) 0.057(4) 0.047(4) -0.004(3) 0.003(3) 0.003(3)
C9 0.057(4) 0.059(4) 0.055(4) 0.003(3) 0.008(3) 0.004(3)
C10 0.079(5) 0.063(4) 0.067(5) -0.002(4) 0.011(4) -0.014(4)
C11 0.083(5) 0.087(5) 0.068(5) -0.004(4) -0.013(4) -0.034(4)
C12 0.078(5) 0.087(5) 0.051(4) -0.003(4) -0.009(4) -0.011(4)
C13 0.061(4) 0.066(4) 0.046(4) 0.005(3) 0.000(3) -0.002(3)
C14 0.093(6) 0.131(8) 0.090(6) -0.012(6) -0.036(5) -0.034(6)
C15 0.080(6) 0.125(7) 0.109(7) 0.024(6) 0.025(5) 0.048(5)
C16 0.082(5) 0.071(4) 0.075(5) 0.023(4) 0.006(4) 0.002(4)
C17 0.124(9) 0.163(9) 0.119(8) -0.005(7) -0.049(7) -0.075(7)
C18 0.083(6) 0.080(5) 0.078(5) 0.026(4) -0.009(4) -0.007(4)
C19 0.068(5) 0.076(5) 0.060(5) -0.001(4) 0.027(4) 0.001(4)
C20 0.120(8) 0.074(5) 0.083(6) -0.003(5) 0.046(6) -0.017(5)
C21 0.117(8) 0.077(6) 0.132(9) -0.024(6) 0.040(7) -0.031(6)
C22 0.071(6) 0.098(7) 0.129(8) -0.024(6) 0.013(6) -0.023(5)
C23 0.054(4) 0.088(5) 0.092(6) -0.022(4) 0.017(5) -0.006(4)
C24 0.043(4) 0.077(4) 0.073(5) -0.013(4) 0.019(4) 0.000(3)
C25 0.075(5) 0.078(5) 0.054(4) 0.004(4) 0.016(4) 0.010(4)
C26 0.071(5) 0.080(5) 0.054(4) 0.011(4) 0.003(4) -0.005(4)
C27 0.117(8) 0.092(6) 0.053(5) -0.010(4) -0.007(5) -0.002(5)
C28 0.148(10) 0.104(7) 0.063(6) -0.010(5) 0.001(6) -0.019(6)
C29 0.101(8) 0.127(8) 0.080(7) 0.018(6) -0.023(6) -0.039(7)
C30 0.078(6) 0.116(7) 0.091(7) 0.024(6) -0.011(5) -0.016(5)
C31 0.077(5) 0.080(5) 0.069(5) 0.015(4) -0.007(4) -0.002(4)
C32 0.089(6) 0.120(7) 0.117(8) -0.043(6) -0.032(6) 0.007(5)
C33 0.209(13) 0.084(6) 0.108(8) 0.012(6) 0.047(8) -0.018(7)
C34 0.107(8) 0.149(9) 0.101(7) -0.044(6) 0.025(6) 0.018(6)
C35 0.157(10) 0.178(11) 0.107(8) 0.018(8) -0.029(8) -0.086(9)
C36 0.074(5) 0.105(6) 0.105(7) 0.013(5) 0.007(5) 0.018(5)
C37 0.055(4) 0.070(4) 0.068(5) -0.005(4) -0.011(4) 0.013(3)
C38 0.073(6) 0.138(8) 0.122(8) 0.027(6) -0.020(5) 0.037(5)
C39 0.067(5) 0.066(4) 0.065(5) -0.014(4) -0.013(4) 0.004(4)
C40 0.101(7) 0.071(5) 0.121(7) -0.036(5) -0.010(6) -0.006(4)
N1 0.047(3) 0.057(3) 0.040(3) 0.001(2) -0.001(2) 0.004(2)
N2 0.063(3) 0.066(3) 0.053(3) 0.000(3) 0.009(3) 0.003(3)
O1 0.059(3) 0.083(3) 0.070(3) 0.006(2) -0.008(3) 0.014(2)
O2 0.050(3) 0.092(4) 0.084(4) 0.006(3) 0.000(3) 0.016(2)
O3 0.083(4) 0.066(3) 0.078(4) -0.014(3) 0.004(3) -0.013(2)
O4 0.081(3) 0.060(3) 0.077(3) -0.011(2) 0.010(3) 0.004(3)
Pd1 0.0457(3) 0.0571(3) 0.0488(3) -0.0003(2) -0.0009(2) -0.0008(2)
Pd2 0.0484(3) 0.0624(3) 0.0593(4) -0.0043(2) 0.0061(2) 0.0070(2)
Cl1S 0.191(5) 0.381(8) 0.261(6) -0.051(5) 0.042(4) 0.064(5)
Cl2S 0.224(6) 0.366(9) 0.360(9) 0.018(7) -0.032(6) 0.099(6)

loop_
_atom_type_symbol
_atom_type_description
_atom_type_scat_dispersion_real
_atom_type_scat_dispersion_imag
_atom_type_scat_source
C C 0.0033 0.0016 'International Tables Vol C Tables 4.2.6.8 and 6.1.1.4'
H H 0 0 'International Tables Vol C Tables 4.2.6.8 and 6.1.1.4'
N N 0.0061 0.0033 'International Tables Vol C Tables 4.2.6.8 and 6.1.1.4'
O O 0.0106 0.006 'International Tables Vol C Tables 4.2.6.8 and 6.1.1.4'
Pd Pd -0.9988 1.0072 'International Tables Vol C Tables 4.2.6.8 and 6.1.1.4'
Cl Cl 0.1484 0.1585 'International Tables Vol C Tables 4.2.6.8 and 6.1.1.4'

loop_
_geom_angle_atom_site_label_1
_geom_angle_atom_site_label_2
_geom_angle_atom_site_label_3
_geom_angle
C2 C1 C6 123.6(7)
C2 C1 C7 122.9(7)
C6 C1 C7 113.6(6)
Cl2S C1S Cl1S 114.3(8)
C3 C2 C1 117.2(8)
C3 C2 C15 121.0(8)
C1 C2 C15 121.9(8)
C4 C3 C2 121.3(8)
C3 C4 C5 124.2(9)
C6 C5 C4 116.6(8)
C6 C5 C14 123.4(7)
C4 C5 C14 120.0(8)
C5 C6 C1 117.2(7)
C5 C6 Pd1 130.7(6)
C1 C6 Pd1 112.1(5)
N1 C7 C1 118.2(6)
C9 C8 C13 120.8(6)
C9 C8 N1 119.8(5)
C13 C8 N1 119.4(5)
C10 C9 C8 118.8(6)
C10 C9 C16 120.2(6)
C8 C9 C16 121.0(6)
C9 C10 C11 121.9(6)
C12 C11 C10 118.6(6)
C12 C11 C17 120.7(8)
C10 C11 C17 120.7(7)
C11 C12 C13 122.6(7)
C12 C13 C8 117.2(6)
C12 C13 C18 120.1(6)
C8 C13 C18 122.6(6)
C24 C19 C25 114.7(6)
C24 C19 C20 122.6(8)
C25 C19 C20 122.6(7)
C21 C20 C19 115.8(9)
C21 C20 C33 122.0(9)
C19 C20 C33 122.2(9)
C22 C21 C20 121.6(8)
C21 C22 C23 124.3(9)
C22 C23 C24 116.4(8)
C22 C23 C32 118.3(8)
C24 C23 C32 125.3(7)
C23 C24 C19 119.3(7)
C23 C24 Pd2 130.0(6)
C19 C24 Pd2 110.7(5)
N2 C25 C19 118.7(7)
C31 C26 C27 123.6(8)
C31 C26 N2 118.7(7)
C27 C26 N2 117.7(7)
C26 C27 C28 115.0(9)
C26 C27 C34 122.8(8)
C28 C27 C34 122.0(8)
C29 C28 C27 122.8(9)
C30 C29 C28 118.6(9)
C30 C29 C35 123.2(11)
C28 C29 C35 118.1(12)
C29 C30 C31 123.4(9)
C26 C31 C30 116.6(8)
C26 C31 C36 121.5(7)
C30 C31 C36 121.9(8)
O1 C37 O2 126.9(6)
O1 C37 C38 116.1(7)
O2 C37 C38 117.0(7)
O4 C39 O3 126.6(6)
O4 C39 C40 117.7(8)
O3 C39 C40 115.7(7)
C7 N1 C8 119.7(5)
C7 N1 Pd1 114.4(4)
C8 N1 Pd1 125.7(4)
C25 N2 C26 121.5(6)
C25 N2 Pd2 114.0(5)
C26 N2 Pd2 124.5(4)
C37 O1 Pd1 134.6(5)
C37 O2 Pd2 125.8(4)
C39 O3 Pd1 125.8(4)
C39 O4 Pd2 134.7(5)
C6 Pd1 N1 81.4(2)
C6 Pd1 O3 97.8(3)
N1 Pd1 O3 172.8(2)
C6 Pd1 O1 169.1(2)
N1 Pd1 O1 93.63(18)
O3 Pd1 O1 85.88(19)
C6 Pd1 Pd2 119.49(19)
N1 Pd1 Pd2 106.35(13)
O3 Pd1 Pd2 80.36(15)
O1 Pd1 Pd2 71.13(13)
N2 Pd2 C24 81.9(3)
N2 Pd2 O2 171.6(2)
C24 Pd2 O2 97.9(3)
N2 Pd2 O4 92.8(2)
C24 Pd2 O4 171.6(2)
O2 Pd2 O4 86.38(19)
N2 Pd2 Pd1 106.85(15)
C24 Pd2 Pd1 115.96(18)
O2 Pd2 Pd1 80.85(15)
O4 Pd2 Pd1 71.78(14)

loop_
_geom_bond_atom_site_label_1
_geom_bond_atom_site_label_2
_geom_bond_distance
C1 C2 1.410(9)
C1 C6 1.421(10)
C1 C7 1.427(9)
C1S Cl2S 1.575(12)
C1S Cl1S 1.634(13)
C2 C3 1.351(12)
C2 C15 1.495(11)
C3 C4 1.346(13)
C4 C5 1.419(12)
C5 C6 1.412(10)
C5 C14 1.495(12)
C6 Pd1 2.001(7)
C7 N1 1.294(7)
C8 C9 1.392(8)
C8 C13 1.394(8)
C8 N1 1.434(7)
C9 C10 1.369(9)
C9 C16 1.537(9)
C10 C11 1.369(10)
C11 C12 1.357(10)
C11 C17 1.550(10)
C12 C13 1.393(9)
C13 C18 1.513(9)
C19 C24 1.413(9)
C19 C25 1.427(10)
C19 C20 1.438(10)
C20 C21 1.374(12)
C20 C33 1.468(12)
C21 C22 1.366(14)
C22 C23 1.402(11)
C23 C24 1.404(10)
C23 C32 1.481(11)
C24 Pd2 2.021(7)
C25 N2 1.284(8)
C26 C31 1.388(10)
C26 C27 1.396(11)
C26 N2 1.448(9)
C27 C28 1.408(12)
C27 C34 1.496(12)
C28 C29 1.383(13)
C29 C30 1.332(13)
C29 C35 1.523(12)
C30 C31 1.391(11)
C31 C36 1.516(11)
C37 O1 1.232(8)
C37 O2 1.249(8)
C37 C38 1.508(9)
C39 O4 1.220(8)
C39 O3 1.269(8)
C39 C40 1.505(9)
N1 Pd1 2.005(5)
N2 Pd2 2.008(5)
O1 Pd1 2.138(4)
O2 Pd2 2.027(5)
O3 Pd1 2.042(5)
O4 Pd2 2.134(5)
Pd1 Pd2 3.2253(9)

loop_
_geom_torsion_atom_site_label_1
_geom_torsion_atom_site_label_2
_geom_torsion_atom_site_label_3
_geom_torsion_atom_site_label_4
_geom_torsion
C6 C1 C2 C3 1.0(11)
C7 C1 C2 C3 -177.6(7)
C6 C1 C2 C15 -178.9(7)
C7 C1 C2 C15 2.6(10)
C1 C2 C3 C4 1.3(13)
C15 C2 C3 C4 -178.8(8)
C2 C3 C4 C5 -2.9(15)
C3 C4 C5 C6 1.9(13)
C3 C4 C5 C14 -179.6(9)
C4 C5 C6 C1 0.4(10)
C14 C5 C6 C1 -178.1(7)
C4 C5 C6 Pd1 -177.7(6)
C14 C5 C6 Pd1 3.8(11)
C2 C1 C6 C5 -1.8(10)
C7 C1 C6 C5 176.9(6)
C2 C1 C6 Pd1 176.7(5)
C7 C1 C6 Pd1 -4.7(7)
C2 C1 C7 N1 179.7(6)
C6 C1 C7 N1 1.1(8)
C13 C8 C9 C10 -1.8(9)
N1 C8 C9 C10 178.9(5)
C13 C8 C9 C16 -180.0(6)
N1 C8 C9 C16 0.8(9)
C8 C9 C10 C11 0.6(10)
C16 C9 C10 C11 178.7(7)
C9 C10 C11 C12 0.6(12)
C9 C10 C11 C17 -179.1(8)
C10 C11 C12 C13 -0.6(12)
C17 C11 C12 C13 179.1(8)
C11 C12 C13 C8 -0.6(11)
C11 C12 C13 C18 177.1(7)
C9 C8 C13 C12 1.8(9)
N1 C8 C13 C12 -178.9(6)
C9 C8 C13 C18 -175.8(6)
N1 C8 C13 C18 3.5(9)
C24 C19 C20 C21 1.5(11)
C25 C19 C20 C21 -179.9(7)
C24 C19 C20 C33 -178.9(7)
C25 C19 C20 C33 -0.3(12)
C19 C20 C21 C22 -1.2(13)
C33 C20 C21 C22 179.3(9)
C20 C21 C22 C23 0.5(15)
C21 C22 C23 C24 -0.1(13)
C21 C22 C23 C32 -178.5(9)
C22 C23 C24 C19 0.4(10)
C32 C23 C24 C19 178.7(7)
C22 C23 C24 Pd2 -178.6(5)
C32 C23 C24 Pd2 -0.3(11)
C25 C19 C24 C23 -179.9(6)
C20 C19 C24 C23 -1.2(10)
C25 C19 C24 Pd2 -0.7(7)
C20 C19 C24 Pd2 178.0(5)
C24 C19 C25 N2 -0.6(9)
C20 C19 C25 N2 -179.3(6)
C31 C26 C27 C28 -0.4(12)
N2 C26 C27 C28 -179.0(7)
C31 C26 C27 C34 -176.3(8)
N2 C26 C27 C34 5.1(12)
C26 C27 C28 C29 1.4(13)
C34 C27 C28 C29 177.3(9)
C27 C28 C29 C30 -2.5(15)
C27 C28 C29 C35 177.8(8)
C28 C29 C30 C31 2.7(15)
C35 C29 C30 C31 -177.6(8)
C27 C26 C31 C30 0.6(11)
N2 C26 C31 C30 179.1(7)
C27 C26 C31 C36 -178.5(7)
N2 C26 C31 C36 0.0(10)
C29 C30 C31 C26 -1.8(13)
C29 C30 C31 C36 177.3(8)
C1 C7 N1 C8 -172.7(5)
C1 C7 N1 Pd1 3.1(7)
C9 C8 N1 C7 70.3(7)
C13 C8 N1 C7 -109.0(7)
C9 C8 N1 Pd1 -105.1(6)
C13 C8 N1 Pd1 75.7(7)
C19 C25 N2 C26 -178.4(6)
C19 C25 N2 Pd2 1.5(8)
C31 C26 N2 C25 73.1(9)
C27 C26 N2 C25 -108.3(8)
C31 C26 N2 Pd2 -106.9(7)
C27 C26 N2 Pd2 71.7(8)
O2 C37 O1 Pd1 -8.4(12)
C38 C37 O1 Pd1 172.8(5)
O1 C37 O2 Pd2 -1.2(11)
C38 C37 O2 Pd2 177.5(5)
O4 C39 O3 Pd1 -2.5(11)
C40 C39 O3 Pd1 176.8(5)
O3 C39 O4 Pd2 -7.5(12)
C40 C39 O4 Pd2 173.2(5)
C5 C6 Pd1 N1 -176.9(7)
C1 C6 Pd1 N1 4.8(5)
C5 C6 Pd1 O3 10.4(7)
C1 C6 Pd1 O3 -167.9(5)
C5 C6 Pd1 O1 119.8(12)
C1 C6 Pd1 O1 -58.5(14)
C5 C6 Pd1 Pd2 -73.0(7)
C1 C6 Pd1 Pd2 108.8(4)
C7 N1 Pd1 C6 -4.5(4)
C8 N1 Pd1 C6 171.1(5)
C7 N1 Pd1 O3 79.9(16)
C8 N1 Pd1 O3 -104.6(16)
C7 N1 Pd1 O1 165.8(4)
C8 N1 Pd1 O1 -18.6(5)
C7 N1 Pd1 Pd2 -122.8(4)
C8 N1 Pd1 Pd2 52.8(5)
C39 O3 Pd1 C6 -112.7(6)
C39 O3 Pd1 N1 164.0(13)
C39 O3 Pd1 O1 77.6(6)
C39 O3 Pd1 Pd2 6.0(5)
C37 O1 Pd1 C6 177.1(12)
C37 O1 Pd1 N1 114.8(6)
C37 O1 Pd1 O3 -72.4(7)
C37 O1 Pd1 Pd2 8.8(6)
C25 N2 Pd2 C24 -1.5(5)
C26 N2 Pd2 C24 178.5(5)
C25 N2 Pd2 O2 87.7(15)
C26 N2 Pd2 O2 -92.3(16)
C25 N2 Pd2 O4 171.9(5)
C26 N2 Pd2 O4 -8.1(5)
C25 N2 Pd2 Pd1 -116.2(4)
C26 N2 Pd2 Pd1 63.7(5)
C23 C24 Pd2 N2 -179.8(6)
C19 C24 Pd2 N2 1.1(4)
C23 C24 Pd2 O2 8.7(6)
C19 C24 Pd2 O2 -170.4(4)
C23 C24 Pd2 O4 129.0(15)
C19 C24 Pd2 O4 -50.1(18)
C23 C24 Pd2 Pd1 -74.9(6)
C19 C24 Pd2 Pd1 106.0(4)
C37 O2 Pd2 N2 162.0(13)
C37 O2 Pd2 C24 -109.9(6)
C37 O2 Pd2 O4 77.3(6)
C37 O2 Pd2 Pd1 5.2(5)
C39 O4 Pd2 N2 115.5(7)
C39 O4 Pd2 C24 166.1(15)
C39 O4 Pd2 O2 -72.9(7)
C39 O4 Pd2 Pd1 8.6(6)
C6 Pd1 Pd2 N2 0.9(3)
N1 Pd1 Pd2 N2 90.1(2)
O3 Pd1 Pd2 N2 -92.7(2)
O1 Pd1 Pd2 N2 178.4(2)
C6 Pd1 Pd2 C24 -88.1(3)
N1 Pd1 Pd2 C24 1.1(3)
O3 Pd1 Pd2 C24 178.3(3)
O1 Pd1 Pd2 C24 89.3(3)
C6 Pd1 Pd2 O2 177.5(3)
N1 Pd1 Pd2 O2 -93.3(2)
O3 Pd1 Pd2 O2 83.9(2)
O1 Pd1 Pd2 O2 -5.05(19)
C6 Pd1 Pd2 O4 88.3(3)
N1 Pd1 Pd2 O4 177.5(2)
O3 Pd1 Pd2 O4 -5.3(2)
O1 Pd1 Pd2 O4 -94.23(19)
